data_1564076
loop_
_publ_author_name
'\'Swiderski, Grzegorz'
'\/Lyszczek, Renata'
'Wojtulewski, S\/lawomir'
'Kalinowska, Monika'
'\'Swis\/locka, Renata'
'Lewandowski, W\/lodzimierz'

_publ_section_title
;
 Comparison of structural, spectroscopic, theoretical and thermal
 properties of metal complexes (Zn(II), Mn(II), Cu(II), Ni(II) and Co(II))
 of pyridazine-3-carboxylic acid and pyridazine-4-carboxylic acids
;
_journal_name_full 'Inorganica Chimica Acta'
_journal_page_first 119865
_journal_paper_doi 10.1016/j.ica.2020.119865
_journal_volume 512
_journal_year 2020
_chemical_formula_moiety 'C10 H14 Mn N4 O8, 2(H2 O)'
_chemical_formula_sum 'C10 H18 Mn N4 O10'
_chemical_formula_weight 409.22
_space_group_crystal_system monoclinic
_space_group_IT_number 12
_space_group_name_Hall '-C 2y'
_space_group_name_H-M_alt 'C 1 2/m 1'
_atom_sites_solution_hydrogens mixed
_atom_sites_solution_primary dual
_cell_angle_alpha 90
_cell_angle_beta 97.344(5)
_cell_angle_gamma 90
_cell_formula_units_Z 2
_cell_length_a 19.1170(10)
_cell_length_b 6.7745(3)
_cell_length_c 6.2323(4)
_cell_measurement_reflns_used 4033
_cell_measurement_temperature 100
_cell_measurement_theta_max 77.1890
_cell_measurement_theta_min 4.6720
_cell_volume 800.51(8)
_computing_cell_refinement 'CrysAlisPro 1.171.40.53 (Rigaku OD, 2019)'
_computing_data_collection 'CrysAlisPro 1.171.40.53 (Rigaku OD, 2019)'
_computing_data_reduction 'CrysAlisPro 1.171.40.53 (Rigaku OD, 2019)'
_computing_molecular_graphics 'Olex2 (Dolomanov et al., 2009)'
_computing_publication_material 'Olex2 (Dolomanov et al., 2009)'
_computing_structure_refinement 'ShelXL (Sheldrick, 2015)'
_computing_structure_solution 'ShelXT (Sheldrick, 2015)'
_diffrn_ambient_temperature 100
_diffrn_detector 'CCD plate'
_diffrn_detector_area_resol_mean 10.4052
_diffrn_detector_type Atlas
_diffrn_measured_fraction_theta_full 0.997
_diffrn_measured_fraction_theta_max 0.996
_diffrn_measurement_details
;
List of Runs (angles in degrees, time in seconds):

  # Type    Start    End  Width  t~exp~   \w     \q     \k     \f   Frames
#--------------------------------------------------------------------------
  1  \w    -11.00  38.00   1.00    1.00    --   43.67  77.00 -90.00   49
  2  \w     49.00 107.00   1.00    1.00    --   43.67  77.00 -90.00   58
  3  \w    112.00 150.00   1.00    1.00    --   43.67  77.00 -90.00   38
  4  \w    135.00 176.00   1.00    1.00    --   87.33 104.00 -90.00   41
  5  \w    140.00 166.00   1.00    1.00    --   87.33 155.00 -43.00   26
  6  \w    134.00 168.00   1.00    1.00    --   87.33 104.00-150.00   34
  7  \w    141.00 174.00   1.00    1.00    --  131.00  77.00 -90.00   33
  8  \w    148.00 174.00   1.00    1.00    --  131.00  77.00-180.00   26
  9  \w    120.00 146.00   1.00    1.00    --  131.00  99.00-180.00   26
 10  \w    106.00 161.00   1.00    1.00    --  131.00  77.00-150.00   55
 11  \w    102.00 177.00   1.00    1.00    --   87.33 104.00 -30.00   75
 12  \w    140.00 175.00   1.00    1.00    --  131.00  43.00  60.00   35
 13  \w    152.00 177.00   1.00    1.00    --  131.00  77.00  30.00   25
 14  \w    138.00 164.00   1.00    1.00    --   98.00  51.00  90.23   26
 15  \w    139.00 165.00   1.00    1.00    --  131.00  65.00 150.00   26
 16  \w    113.00 138.00   1.00    1.00    --  131.00 120.00 158.00   25
 17  \w    111.00 149.00   1.00    1.00    --  131.00  99.00 150.00   38
 18  \w    127.00 165.00   1.00    1.00    --   87.33 138.00  60.00   38
 19  \w    125.00 177.00   1.00    1.00    --  131.00  77.00 -30.00   52
 20  \w    115.00 167.00   1.00    1.00    --  131.00 125.00  60.00   52
 21  \w    107.00 162.00   1.00    1.00    --  131.00  77.00 120.00   55
 22  \w     93.00 123.00   1.00    1.00    --   87.33 138.00  60.00   30
 23  \w     94.00 149.00   1.00    1.00    --   43.67 125.00  60.00   55
 24  \w     88.00 113.00   1.00    1.00    --   43.67 155.00 -43.00   25
 25  \w     74.00 173.00   1.00    1.00    --   87.33  77.00  30.00   99
 26  \w    112.00 138.00   1.00    1.00    --  131.00 178.00-120.00   26
 27  \w     87.00 138.00   1.00    1.00    --  131.00 178.00 -90.00   51
 28  \w     78.00 128.00   1.00    1.00    --  131.00 155.00 -43.00   50
 29  \w     78.00 104.00   1.00    1.00    --  131.00  77.00 -30.00   26
 30  \w     78.00 121.00   1.00    1.00    --  131.00  65.00 -60.00   43
 31  \w     81.00 178.00   1.00    1.00    --  131.00  65.00   0.00   97
 32  \w     81.00 123.00   1.00    1.00    --  131.00  65.00  60.00   42
 33  \w     76.00 140.00   1.00    1.00    --  131.00  77.00  60.00   64
 34  \w     76.00 127.00   1.00    1.00    --  131.00  65.00 -30.00   51
 35  \w     78.00 139.00   1.00    1.00    --  131.00  65.00-120.00   61
 36  \w     81.00 121.00   1.00    1.00    --  131.00  77.00-180.00   40
 37  \w     77.00 127.00   1.00    1.00    --  131.00  65.00-180.00   50
 38  \w     78.00 139.00   1.00    1.00    --  131.00  77.00 -90.00   61
 39  \w     77.00 115.00   1.00    1.00    --  131.00  65.00-150.00   38
 40  \w     77.00 102.00   1.00    1.00    --  131.00  77.00-150.00   25
 41  \w     78.00 147.00   1.00    1.00    --  131.00  77.00-120.00   69
 42  \w     76.00 119.00   1.00    1.00    --  131.00  65.00 -90.00   43
 43  \w     77.00 132.00   1.00    1.00    --  131.00  77.00 -60.00   55
 44  \w     76.00 146.00   1.00    1.00    --  131.00  77.00  30.00   70
 45  \w     77.00 118.00   1.00    1.00    --  131.00  65.00  90.00   41
 46  \w     78.00 132.00   1.00    1.00    --  131.00  65.00 120.00   54
 47  \w     76.00 178.00   1.00    1.00    --  131.00  77.00  90.00  102
 48  \w     76.00 132.00   1.00    1.00    --  131.00  77.00 150.00   56
 49  \w     76.00 102.00   1.00    1.00    --  131.00  77.00 120.00   26
 50  \w     76.00 115.00   1.00    1.00    --  131.00  65.00 150.00   39
 51  \w     69.00  97.00   1.00    1.00    --  131.00  43.00  60.00   28
 52  \w     43.00  71.00   1.00    1.00    --   98.00  77.00 -23.02   28
 53  \w     32.00  58.00   1.00    1.00    --   87.33  77.00  60.00   26
 54  \w     40.00 123.00   1.00    1.00    --   98.00  51.00  90.23   83
 55  \w     38.00  79.00   1.00    1.00    --   98.00  49.00 138.44   41
 56  \w     33.00  69.00   1.00    1.00    --   87.33  77.00  30.00   36
 57  \w     15.00  43.00   1.00    1.00    --   70.00  82.00  96.58   28
 58  \w      5.00  32.00   1.00    1.00    --   62.00  90.00 166.81   27
 59  \w     -2.00  23.00   1.00    1.00    --   58.00  96.00  52.92   25
 60  \w      5.00  30.00   1.00    1.00    --   62.00  90.00   9.79   25
 61  \w      6.00  32.00   1.00    1.00    --   62.00  89.00 -10.66   26
 62  \w     -1.00  26.00   1.00    1.00    --   58.00  93.00 -50.81   27
 63  \w     -9.00  16.00   1.00    1.00    --   54.00 104.00-111.96   25
 64  \w     34.00  61.00   1.00    1.00    --   87.33  77.00-150.00   27
 65  \w     35.00  77.00   1.00    1.00    --   94.00  50.00 -66.71   42
 66  \w     23.00 178.00   1.00    1.00    --  131.00 -32.00   0.00  155
 67  \w    107.00 173.00   1.00    1.00    --  131.00 -89.00-120.00   66
 68  \w    122.00 169.00   1.00    1.00    --  131.00 -77.00-150.00   47
 69  \w     88.00 133.00   1.00    1.00    --  131.00-155.00 -82.00   45
 70  \w     77.00 102.00   1.00    1.00    --  131.00 -99.00   0.00   25
 71  \w     58.00 119.00   1.00    1.00    --  131.00-120.00  75.00   61
 72  \w    144.00 178.00   1.00    1.00    --  131.00 -89.00 150.00   34
 73  \w     55.00 104.00   1.00    1.00    --  131.00 -99.00  90.00   49
 74  \w     55.00 156.00   1.00    1.00    --  131.00 -65.00  30.00  101
 75  \w     72.00  97.00   1.00    1.00    --  131.00 -77.00-150.00   25
 76  \w     51.00  88.00   1.00    1.00    --  131.00 -89.00-120.00   37
 77  \w     54.00  96.00   1.00    1.00    --  131.00 -99.00-150.00   42
 78  \w     25.00 107.00   1.00    1.00    --  131.00 -99.00 -90.00   82
 79  \w     34.00  60.00   1.00    1.00    --  131.00 -99.00   0.00   26
 80  \w     28.00  54.00   1.00    1.00    --  131.00-120.00  75.00   26
 81  \w     52.00  78.00   1.00    1.00    --  131.00 -89.00 150.00   26
 82  \w     50.00  83.00   1.00    1.00    --   43.67-120.00  75.00   33
 83  \w     21.00  46.00   1.00    1.00    --    0.00-120.00  75.00   25
 84  \w      7.00  51.00   1.00    1.00    --    0.00 -99.00   0.00   44
 85  \w      2.00  48.00   1.00    1.00    --    0.00 -99.00 -30.00   46
 86  \w     10.00  60.00   1.00    1.00    --    0.00 -99.00-120.00   50
 87  \w    -56.00 -31.00   1.00    1.00    --  -86.50 -77.00  30.00   25
 88  \w    -62.00 -33.00   1.00    1.00    --  -86.50 -77.00 -30.00   29
 89  \w    -61.00 -35.00   1.00    1.00    --  -86.50 -72.00   3.00   26
 90  \w    -59.00 -33.00   1.00    1.00    --  -86.50 -77.00 -60.00   26
 91  \w    -66.00 -33.00   1.00    1.00    --  -86.50 -75.00 -82.75   33
 92  \w    -58.00 -33.00   1.00    1.00    --  -86.50 -77.00-120.00   25
 93  \w    -61.00 -31.00   1.00    1.00    --  -86.50 -77.00-168.90   30
 94  \w    -61.00 -31.00   1.00    1.00    --  -86.50 -77.00-150.00   30
 95  \w    -86.00 -60.00   1.00    1.00    --  -43.67-155.00 -82.00   26
 96  \w   -106.00 -81.00   1.00    1.00    --    0.00-155.00 -82.00   25
 97  \w   -134.00 -80.00   1.00    1.00    --  -43.67 -99.00-150.00   54
 98  \w   -117.00 -75.00   1.00    1.00    --  -86.50 -77.00-150.00   42
 99  \w    -92.00 -67.00   1.00    1.00    --  -86.50 -77.00-168.90   25
100  \w   -129.00 -81.00   1.00    1.00    --  -86.50-104.00-150.00   48
101  \w   -145.00-110.00   1.00    1.00    --  -86.50-155.00 -82.00   35
102  \w   -152.00-102.00   1.00    1.00    --  -43.67 -99.00 -60.00   50
103  \w   -109.00   0.00   1.00    1.00    --  -43.67 -57.00   0.00  109
104  \w    -63.00 -21.00   1.00    1.00    --  -43.67 -57.00  90.00   42
105  \w    -65.00 -35.00   1.00    1.00    --  -86.50 -77.00  73.63   30
106  \w    -64.00 -31.00   1.00    1.00    --  -86.50 -77.00  98.92   33
107  \w    -79.00  50.00   1.00    1.00    --  -43.67 -19.00 120.00  129
108  \w    -53.00 -28.00   1.00    1.00    --  -86.50 120.00 158.00   25
109  \w    -48.00 -18.00   1.00    1.00    --    0.00 120.00 158.00   30
110  \w    -30.00  -5.00   1.00    1.00    --   43.67 123.00-174.66   25
111  \w    -89.00 -64.00   1.00    1.00    --  -86.50 155.00 -43.00   25
112  \w   -142.00 -83.00   1.00    1.00    --  -43.67 -19.00 120.00   59
113  \w   -125.00 -88.00   1.00    1.00    --  -43.67 -57.00  90.00   37
114  \w   -134.00 -87.00   1.00    1.00    --  -43.67 -99.00  90.00   47
115  \w    -99.00 -33.00   1.00    1.00    --  -86.50 -73.00 123.91   66
116  \w   -142.00-106.00   1.00    1.00    --  -86.50 -77.00  73.63   36
117  \w   -149.00 -82.00   1.00    1.00    --  -43.67-120.00  75.00   67
118  \w   -146.00 -73.00   1.00    1.00    --  -86.50 -77.00 -30.00   73
119  \w   -151.00-126.00   1.00    1.00    --  -86.50-120.00  75.00   25
120  \w   -154.00 -76.00   1.00    1.00    --  -86.50 -77.00  30.00   78
121  \w   -146.00 -97.00   1.00    1.00    --  -86.50 -75.00 -82.75   49
122  \w   -160.00-135.00   1.00    1.00    --  -86.50-104.00-150.00   25
123  \w   -167.00-141.00   1.00    1.00    --  -86.50 -77.00-150.00   26
124  \w   -177.00 -74.00   1.00    1.00    --  -86.50 -77.00-120.00  103
125  \w   -177.00 -77.00   1.00    1.00    --  -86.50 -77.00 -60.00  100
126  \w   -176.00-122.00   1.00    1.00    --  -86.50 -73.00 123.91   54
127  \w   -140.00 -41.00   1.00    1.00    --  -86.50 -64.00 150.00   99
128  \w   -176.00 -75.00   1.00    1.00    --  -86.50 -72.00   3.00  101
;
_diffrn_measurement_device 'four-circle diffractometer'
_diffrn_measurement_device_type 'SuperNova, Dual, Cu at home/near, Atlas'
_diffrn_measurement_method '\w scans'
_diffrn_orient_matrix_type 'CrysAlisPro convention (1999,Acta A55,543-557)'
_diffrn_orient_matrix_UB_11 0.0360690000
_diffrn_orient_matrix_UB_12 0.1929783000
_diffrn_orient_matrix_UB_13 -0.0569584000
_diffrn_orient_matrix_UB_21 -0.0721911000
_diffrn_orient_matrix_UB_22 0.1041303000
_diffrn_orient_matrix_UB_23 -0.0337180000
_diffrn_orient_matrix_UB_31 0.0091810000
_diffrn_orient_matrix_UB_32 0.0603530000
_diffrn_orient_matrix_UB_33 0.2402638000
_diffrn_radiation_monochromator mirror
_diffrn_radiation_probe x-ray
_diffrn_radiation_type CuK\a
_diffrn_radiation_wavelength 1.54184
_diffrn_reflns_av_R_equivalents 0.1652
_diffrn_reflns_av_unetI/netI 0.0966
_diffrn_reflns_Laue_measured_fraction_full 0.997
_diffrn_reflns_Laue_measured_fraction_max 0.996
_diffrn_reflns_limit_h_max 23
_diffrn_reflns_limit_h_min -23
_diffrn_reflns_limit_k_max 8
_diffrn_reflns_limit_k_min -8
_diffrn_reflns_limit_l_max 7
_diffrn_reflns_limit_l_min -7
_diffrn_reflns_number 5708
_diffrn_reflns_point_group_measured_fraction_full 0.997
_diffrn_reflns_point_group_measured_fraction_max 0.996
_diffrn_reflns_theta_full 67.684
_diffrn_reflns_theta_max 74.450
_diffrn_reflns_theta_min 4.664
_diffrn_source 'micro-focus sealed X-ray tube'
_diffrn_source_type 'SuperNova (Cu) X-ray Source'
_exptl_absorpt_coefficient_mu 7.306
_exptl_absorpt_correction_T_max 0.557
_exptl_absorpt_correction_T_min 0.151
_exptl_absorpt_correction_type gaussian
_exptl_absorpt_process_details
;
CrysAlisPro 1.171.40.53 (Rigaku Oxford Diffraction, 2019)
Numerical absorption correction based on gaussian integration over
			a multifaceted crystal model
Empirical absorption correction using spherical harmonics,
 implemented in SCALE3 ABSPACK scaling algorithm.
;
_exptl_crystal_colour 'clear light yellow'
_exptl_crystal_colour_lustre clear
_exptl_crystal_colour_modifier light
_exptl_crystal_colour_primary yellow
_exptl_crystal_density_diffrn 1.698
_exptl_crystal_description block
_exptl_crystal_F_000 422
_exptl_crystal_size_max 0.335
_exptl_crystal_size_mid 0.26
_exptl_crystal_size_min 0.089
_refine_diff_density_max 0.791
_refine_diff_density_min -1.229
_refine_diff_density_rms 0.313
_refine_ls_extinction_coef .
_refine_ls_extinction_method none
_refine_ls_goodness_of_fit_ref 1.122
_refine_ls_hydrogen_treatment constr
_refine_ls_matrix_type full
_refine_ls_number_parameters 78
_refine_ls_number_reflns 891
_refine_ls_number_restraints 4
_refine_ls_restrained_S_all 1.119
_refine_ls_R_factor_all 0.1073
_refine_ls_R_factor_gt 0.0866
_refine_ls_shift/su_max 0.000
_refine_ls_shift/su_mean 0.000
_refine_ls_structure_factor_coef Fsqd
_refine_ls_weighting_details 'w=1/[\s^2^(Fo^2^)+(0.1669P)^2^+3.1476P] where P=(Fo^2^+2Fc^2^)/3'
_refine_ls_weighting_scheme calc
_refine_ls_wR_factor_gt 0.2056
_refine_ls_wR_factor_ref 0.2428
_reflns_Friedel_coverage 0.000
_reflns_Friedel_fraction_full .
_reflns_Friedel_fraction_max .
_reflns_number_gt 860
_reflns_number_total 891
_reflns_threshold_expression 'I > 2\s(I)'
_cod_data_source_file ICA-2020-512-119865.cif
_cod_data_source_block exp_3224_twin1_hklf4
_cod_depositor_comments
;

2022-09-18
Z value and formula fixed to values more according to usual
chemical conventions.                 miguel
;
_cod_original_formula_weight 204.61
_cod_original_formula_moiety '0.5(C10 H14 Mn N4 O8), H2 O'
_cod_original_formula_units_Z 4
_cod_original_formula_sum 'C5 H9 Mn0.50 N2 O5'
_cod_database_code 1564076
_chemical_oxdiff_formula 'C20  H36  Mn2  N8  O20  '
_shelx_space_group_comment
;
The symmetry employed for this shelxl refinement is uniquely defined
by the following loop, which should always be used as a source of
symmetry information in preference to the above space-group names.
They are only intended as comments.
;
_shelx_estimated_absorpt_t_max 0.562
_shelx_estimated_absorpt_t_min 0.193
_olex2_refinement_description
;
1. Fixed Uiso
 At 1.2 times of:
  All C(H) groups
 At 1.5 times of:
  All O(H,H) groups
2. Restrained planarity
 C5, C4, C7, O2, H2WA, O2W, H2WB
 with sigma of 0.1
3.a Free rotating group:
 O2W(H2WA,H2WB)
3.b Rotating group:
 O1W(H1WA,H1WB)
3.c Aromatic/amide H refined with riding coordinates:
 C3(H3), C5(H5), C6(H6)
;

loop_
_space_group_symop_operation_xyz
'x, y, z'
'-x, y, -z'
'x+1/2, y+1/2, z'
'-x+1/2, y+1/2, -z'
'-x, -y, -z'
'x, -y, z'
'-x+1/2, -y+1/2, -z'
'x+1/2, -y+1/2, z'

loop_
_atom_site_label
_atom_site_type_symbol
_atom_site_fract_x
_atom_site_fract_y
_atom_site_fract_z
_atom_site_U_iso_or_equiv
_atom_site_adp_type
_atom_site_occupancy
_atom_site_site_symmetry_order
_atom_site_calc_flag
_atom_site_refinement_flags_posn
_atom_site_refinement_flags_adp
_atom_site_refinement_flags_occupancy
_atom_site_disorder_assembly
_atom_site_disorder_group
Mn1 Mn 0.500000 0.500000 0.000000 0.0231(5) Uani 1 4 d S T P . .
O1W O 0.53136(18) 0.7286(6) 0.2437(5) 0.0327(9) Uani 1 1 d . . . . .
H1WA H 0.499591 0.823282 0.237484 0.049 Uiso 1 1 d GR . . . .
H1WB H 0.569501 0.791809 0.215986 0.049 Uiso 1 1 d GR . . . .
O2W O 0.0743(3) 0.500000 0.7335(9) 0.0360(12) Uani 1 2 d S T P . .
H2WA H 0.104210 0.500000 0.643617 0.054 Uiso 1 2 d GS T P . .
H2WB H 0.097478 0.500000 0.858496 0.054 Uiso 1 2 d GS T P . .
O1 O 0.1352(3) 0.500000 0.1589(10) 0.0407(14) Uani 1 2 d S T P . .
O2 O 0.1828(3) 0.500000 0.5021(10) 0.058(2) Uani 1 2 d S T P . .
N1 N 0.3926(3) 0.500000 0.1126(9) 0.0267(12) Uani 1 2 d S T P . .
N2 N 0.3353(3) 0.500000 -0.0408(9) 0.0321(14) Uani 1 2 d S T P . .
C4 C 0.2601(3) 0.500000 0.2398(10) 0.0241(13) Uani 1 2 d S T P . .
C3 C 0.2720(4) 0.500000 0.0224(11) 0.0297(15) Uani 1 2 d S T P . .
H3 H 0.232128 0.500000 -0.085693 0.036 Uiso 1 2 calc RS T P . .
C5 C 0.3184(4) 0.500000 0.3920(11) 0.0303(15) Uani 1 2 d S T P . .
H5 H 0.314100 0.500000 0.542168 0.036 Uiso 1 2 calc RS T P . .
C7 C 0.1873(4) 0.500000 0.3064(12) 0.0316(15) Uani 1 2 d S T P . .
C6 C 0.3844(4) 0.500000 0.3195(11) 0.0329(16) Uani 1 2 d S T P . .
H6 H 0.425280 0.500000 0.423667 0.039 Uiso 1 2 calc RS T P . .

loop_
_atom_site_aniso_label
_atom_site_aniso_U_11
_atom_site_aniso_U_22
_atom_site_aniso_U_33
_atom_site_aniso_U_23
_atom_site_aniso_U_13
_atom_site_aniso_U_12
Mn1 0.0165(8) 0.0298(8) 0.0243(8) 0.000 0.0074(5) 0.000
O1W 0.0266(17) 0.037(2) 0.0353(18) -0.0066(14) 0.0066(13) -0.0040(14)
O2W 0.024(2) 0.052(3) 0.034(3) 0.000 0.011(2) 0.000
O1 0.019(2) 0.062(4) 0.042(3) 0.000 0.007(2) 0.000
O2 0.031(3) 0.112(6) 0.036(3) 0.000 0.017(2) 0.000
N1 0.015(3) 0.041(3) 0.025(3) 0.000 0.007(2) 0.000
N2 0.020(3) 0.054(4) 0.024(3) 0.000 0.005(2) 0.000
C4 0.017(3) 0.031(3) 0.026(3) 0.000 0.008(2) 0.000
C3 0.020(3) 0.046(4) 0.023(3) 0.000 0.003(2) 0.000
C5 0.022(3) 0.047(4) 0.023(3) 0.000 0.006(2) 0.000
C7 0.021(3) 0.038(4) 0.038(4) 0.000 0.014(3) 0.000
C6 0.020(3) 0.054(4) 0.026(3) 0.000 0.006(2) 0.000

loop_
_atom_type_symbol
_atom_type_description
_atom_type_scat_dispersion_real
_atom_type_scat_dispersion_imag
_atom_type_scat_source
C C 0.0181 0.0091 'International Tables Vol C Tables 4.2.6.8 and 6.1.1.4'
H H 0.0000 0.0000 'International Tables Vol C Tables 4.2.6.8 and 6.1.1.4'
Mn Mn -0.5299 2.8052 'International Tables Vol C Tables 4.2.6.8 and 6.1.1.4'
N N 0.0311 0.0180 'International Tables Vol C Tables 4.2.6.8 and 6.1.1.4'
O O 0.0492 0.0322 'International Tables Vol C Tables 4.2.6.8 and 6.1.1.4'

loop_
_exptl_crystal_face_index_h
_exptl_crystal_face_index_k
_exptl_crystal_face_index_l
_exptl_crystal_face_perp_dist
2 4 0 0.1507
-1 -1 4 0.1248
-2 -4 0 0.1507
12 0 0 0.0620
-12 0 0 0.0270
1 0 -4 0.1299
-1 0 4 0.1299

loop_
_geom_angle_atom_site_label_1
_geom_angle_atom_site_label_2
_geom_angle_atom_site_label_3
_geom_angle
_geom_angle_site_symmetry_1
_geom_angle_site_symmetry_3
O1W Mn1 O1W 90.4(2) 5_665 6_565
O1W Mn1 O1W 89.6(2) 6_565 .
O1W Mn1 O1W 180.0 5_665 .
O1W Mn1 O1W 89.6(2) 5_665 2_655
O1W Mn1 O1W 180.00(13) 6_565 2_655
O1W Mn1 O1W 90.4(2) 2_655 .
O1W Mn1 N1 92.08(14) . 5_665
O1W Mn1 N1 92.08(14) 6_565 5_665
O1W Mn1 N1 87.92(14) 5_665 5_665
O1W Mn1 N1 87.92(14) 6_565 .
O1W Mn1 N1 87.92(14) 2_655 5_665
O1W Mn1 N1 87.92(14) . .
O1W Mn1 N1 92.08(14) 5_665 .
O1W Mn1 N1 92.08(14) 2_655 .
N1 Mn1 N1 180.0 . 5_665
Mn1 O1W H1WA 110.9 . .
Mn1 O1W H1WB 111.5 . .
H1WA O1W H1WB 102.8 . .
H2WA O2W H2WB 106.9 . .
N2 N1 Mn1 117.8(4) . .
C6 N1 Mn1 122.1(4) . .
C6 N1 N2 120.1(5) . .
C3 N2 N1 118.6(6) . .
C3 C4 C7 122.5(6) . .
C5 C4 C3 116.8(6) . .
C5 C4 C7 120.7(6) . .
N2 C3 C4 123.8(6) . .
N2 C3 H3 118.1 . .
C4 C3 H3 118.1 . .
C4 C5 H5 121.1 . .
C4 C5 C6 117.8(6) . .
C6 C5 H5 121.1 . .
O1 C7 C4 118.0(6) . .
O2 C7 O1 124.8(7) . .
O2 C7 C4 117.3(7) . .
N1 C6 C5 122.9(6) . .
N1 C6 H6 118.5 . .
C5 C6 H6 118.5 . .

loop_
_geom_bond_atom_site_label_1
_geom_bond_atom_site_label_2
_geom_bond_distance
_geom_bond_site_symmetry_2
Mn1 O1W 2.198(3) 5_665
Mn1 O1W 2.198(3) .
Mn1 O1W 2.198(3) 6_565
Mn1 O1W 2.198(3) 2_655
Mn1 N1 2.252(6) 5_665
Mn1 N1 2.252(6) .
O1W H1WA 0.8806 .
O1W H1WB 0.8814 .
O2W H2WA 0.8501 .
O2W H2WB 0.8453 .
O1 C7 1.266(10) .
O2 C7 1.234(9) .
N1 N2 1.360(8) .
N1 C6 1.319(8) .
N2 C3 1.320(9) .
C4 C3 1.402(9) .
C4 C5 1.369(9) .
C4 C7 1.502(9) .
C3 H3 0.9500 .
C5 H5 0.9500 .
C5 C6 1.393(10) .
C6 H6 0.9500 .

loop_
_geom_hbond_atom_site_label_D
_geom_hbond_atom_site_label_H
_geom_hbond_atom_site_label_A
_geom_hbond_distance_DH
_geom_hbond_distance_HA
_geom_hbond_distance_DA
_geom_hbond_angle_DHA
_geom_hbond_site_symmetry_A
_geom_hbond_publ_flag
O1W H1WB O1 0.88 1.95 2.805(6) 162.7 3 yes
O2W H2WA O2 0.85 1.84 2.673(8) 167.6 . yes
O2W H2WB O1 0.85 1.92 2.756(8) 170.6 1_556 yes

loop_
_exptl_oxdiff_crystal_face_indexfrac_h
_exptl_oxdiff_crystal_face_indexfrac_k
_exptl_oxdiff_crystal_face_indexfrac_l
_exptl_oxdiff_crystal_face_x
_exptl_oxdiff_crystal_face_y
_exptl_oxdiff_crystal_face_z
2.4745 4.3048 -0.2712 0.9354 0.2788 0.2174
-1.3231 -0.8727 3.9645 -0.4419 -0.1290 0.8877
-2.4433 -4.3110 0.1063 -0.9261 -0.2761 -0.2571
12.2847 -0.3214 -0.0146 0.3819 -0.9198 0.0899
-12.2847 0.3214 0.0146 -0.3819 0.9198 -0.0899
0.9207 0.1286 -4.0382 0.2880 0.0831 -0.9540
-0.9207 -0.1286 4.0382 -0.2880 -0.0831 0.9540
